data_4071761
loop_
_publ_author_name
'Galan, Brandon R.'
'Pitak, Mateusz'
'Keister, Jerome B.'
'Diver, Steven T.'

_publ_section_title
;
 Isocyanide-Promoted Ylidene Transfer to Phosphorus: Rearrangement in the
 First-Generation Grubbs Complex
;
_journal_issue 15
_journal_name_full Organometallics
_journal_page_first 3630
_journal_paper_doi 10.1021/om8003652
_journal_volume 27
_journal_year 2008
_chemical_formula_moiety 'C39 H45 Cl5 N3 P Ru, C H Cl3, 0.5 (C5 H12)'
_chemical_formula_sum 'C42.5 H52 Cl8 N3 P Ru'
_chemical_formula_weight 1020.51
_chemical_name_systematic
;
 ?
;
_space_group_IT_number 2
_symmetry_cell_setting triclinic
_symmetry_space_group_name_Hall '-P 1'
_symmetry_space_group_name_H-M 'P -1'
_atom_sites_solution_hydrogens geom
_atom_sites_solution_primary direct
_atom_sites_solution_secondary difmap
_audit_creation_method SHELXL-97
_cell_angle_alpha 66.0610(10)
_cell_angle_beta 78.1500(10)
_cell_angle_gamma 89.3380(10)
_cell_formula_units_Z 2
_cell_length_a 11.2488(2)
_cell_length_b 15.0628(2)
_cell_length_c 15.3236(2)
_cell_measurement_temperature 90(1)
_cell_volume 2315.00(6)
_computing_cell_refinement 'Bruker Saint v7.23A (Bruker, 2005)'
_computing_data_collection 'APEX2 (Bruker, 2004)'
_computing_data_reduction 'Bruker Saint v7.23A (Bruker, 2005)'
_computing_molecular_graphics 'Bruker SHELXTL'
_computing_publication_material 'Bruker SHELXTL'
_computing_structure_refinement 'SHELXL-97 (Sheldrick, 1997)'
_computing_structure_solution 'SHELXS-97 (Sheldrick, 1997)'
_diffrn_ambient_temperature 90(1)
_diffrn_detector_area_resol_mean 8.33
_diffrn_measured_fraction_theta_full 1.000
_diffrn_measured_fraction_theta_max 1.000
_diffrn_measurement_device_type 'Bruker SMART APEX2'
_diffrn_measurement_method '\f and \w scans'
_diffrn_radiation_monochromator graphite
_diffrn_radiation_source 'rotating anode'
_diffrn_radiation_type MoK\a
_diffrn_radiation_wavelength 0.71073
_diffrn_reflns_av_R_equivalents 0.0214
_diffrn_reflns_av_sigmaI/netI 0.0179
_diffrn_reflns_limit_h_max 15
_diffrn_reflns_limit_h_min -15
_diffrn_reflns_limit_k_max 20
_diffrn_reflns_limit_k_min -20
_diffrn_reflns_limit_l_max 20
_diffrn_reflns_limit_l_min -20
_diffrn_reflns_number 48261
_diffrn_reflns_theta_full 29.14
_diffrn_reflns_theta_max 29.14
_diffrn_reflns_theta_min 1.48
_diffrn_source_type 'RIGAKU RU-2000BEH'
_exptl_absorpt_coefficient_mu 0.869
_exptl_absorpt_correction_T_max 0.9182
_exptl_absorpt_correction_T_min 0.8455
_exptl_absorpt_correction_type multi-scan
_exptl_absorpt_process_details '(SADABS 2004/1 Bruker 2004)'
_exptl_crystal_colour yellow
_exptl_crystal_density_diffrn 1.464
_exptl_crystal_density_method 'not measured'
_exptl_crystal_description plate
_exptl_crystal_F_000 1034
_exptl_crystal_size_max 0.20
_exptl_crystal_size_mid 0.18
_exptl_crystal_size_min 0.10
_refine_diff_density_max 1.163
_refine_diff_density_min -0.956
_refine_diff_density_rms 0.072
_refine_ls_extinction_method none
_refine_ls_goodness_of_fit_ref 1.068
_refine_ls_hydrogen_treatment constr
_refine_ls_matrix_type full
_refine_ls_number_parameters 511
_refine_ls_number_reflns 12485
_refine_ls_number_restraints 34
_refine_ls_restrained_S_all 1.129
_refine_ls_R_factor_all 0.0317
_refine_ls_R_factor_gt 0.0266
_refine_ls_shift/su_max 0.001
_refine_ls_shift/su_mean 0.000
_refine_ls_structure_factor_coef Fsqd
_refine_ls_weighting_details 'calc w=1/[\s^2^(Fo^2^)+(0.0368P)^2^+1.8602P] where P=(Fo^2^+2Fc^2^)/3'
_refine_ls_weighting_scheme calc
_refine_ls_wR_factor_gt 0.0728
_refine_ls_wR_factor_ref 0.0769
_reflns_number_gt 11165
_reflns_number_total 12485
_reflns_threshold_expression >2sigma(I)
_cod_data_source_file om8003652-file005.cif
_cod_data_source_block Keister011908
_cod_original_formula_sum 'C42.50 H52 Cl8 N3 P Ru'
_cod_database_code 4071761

loop_
_symmetry_equiv_pos_as_xyz
'x, y, z'
'-x, -y, -z'

loop_
_atom_site_label
_atom_site_type_symbol
_atom_site_fract_x
_atom_site_fract_y
_atom_site_fract_z
_atom_site_U_iso_or_equiv
_atom_site_adp_type
_atom_site_occupancy
_atom_site_symmetry_multiplicity
_atom_site_calc_flag
_atom_site_refinement_flags
_atom_site_disorder_assembly
_atom_site_disorder_group
C1 C 0.05418(15) 0.30875(13) 0.17472(13) 0.0189(3) Uani 1 1 d . . .
C2 C -0.02600(16) 0.30034(13) 0.02608(13) 0.0194(3) Uani 1 1 d . . .
C3 C 0.13465(15) 0.17331(12) 0.00009(13) 0.0177(3) Uani 1 1 d . . .
C10 C 0.73009(18) 0.19324(15) 0.33529(14) 0.0264(4) Uani 1 1 d . . .
H10 H 0.7966 0.1818 0.2875 0.032 Uiso 1 1 calc R . .
C11 C -0.01271(17) 0.43427(13) 0.24414(13) 0.0214(3) Uani 1 1 d . . .
C12 C 0.0409(2) 0.43948(14) 0.31614(15) 0.0270(4) Uani 1 1 d . . .
H12 H 0.1016 0.3972 0.3390 0.032 Uiso 1 1 calc R . .
C13 C 0.0045(2) 0.50755(15) 0.35433(15) 0.0309(4) Uani 1 1 d . . .
H13 H 0.0393 0.5117 0.4042 0.037 Uiso 1 1 calc R . .
C14 C -0.0833(2) 0.56917(14) 0.31852(16) 0.0300(4) Uani 1 1 d . . .
C15 C -0.13465(19) 0.56587(15) 0.24490(16) 0.0303(4) Uani 1 1 d . . .
H15 H -0.1933 0.6097 0.2205 0.036 Uiso 1 1 calc R . .
C16 C -0.09906(18) 0.49745(14) 0.20730(15) 0.0254(4) Uani 1 1 d . . .
H16 H -0.1333 0.4939 0.1570 0.031 Uiso 1 1 calc R . .
C21 C -0.19276(16) 0.38314(12) -0.06167(13) 0.0203(3) Uani 1 1 d . . .
C22 C -0.25821(18) 0.45142(14) -0.03679(15) 0.0273(4) Uani 1 1 d . . .
H22 H -0.2397 0.4696 0.0118 0.033 Uiso 1 1 calc R . .
C23 C -0.35109(19) 0.49276(15) -0.08395(16) 0.0303(4) Uani 1 1 d . . .
H23 H -0.3963 0.5401 -0.0685 0.036 Uiso 1 1 calc R . .
C24 C -0.37705(17) 0.46439(14) -0.15349(15) 0.0274(4) Uani 1 1 d . . .
C25 C -0.30989(19) 0.39799(14) -0.18003(15) 0.0283(4) Uani 1 1 d . . .
H25 H -0.3276 0.3808 -0.2294 0.034 Uiso 1 1 calc R . .
C26 C -0.21646(18) 0.35695(14) -0.13365(14) 0.0252(4) Uani 1 1 d . . .
H26 H -0.1694 0.3115 -0.1510 0.030 Uiso 1 1 calc R . .
C31 C 0.23855(15) 0.15594(13) -0.15363(12) 0.0178(3) Uani 1 1 d . . .
C32 C 0.34349(17) 0.21966(14) -0.19723(14) 0.0235(3) Uani 1 1 d . . .
H32 H 0.3628 0.2630 -0.1703 0.028 Uiso 1 1 calc R . .
C33 C 0.41914(17) 0.21870(15) -0.28037(14) 0.0256(4) Uani 1 1 d . . .
H33 H 0.4915 0.2611 -0.3110 0.031 Uiso 1 1 calc R . .
C34 C 0.38805(16) 0.15509(14) -0.31848(13) 0.0223(3) Uani 1 1 d . . .
C35 C 0.28366(16) 0.09165(13) -0.27511(13) 0.0200(3) Uani 1 1 d . . .
H35 H 0.2641 0.0488 -0.3025 0.024 Uiso 1 1 calc R . .
C36 C 0.20807(15) 0.09160(13) -0.19121(12) 0.0183(3) Uani 1 1 d . . .
H36 H 0.1366 0.0482 -0.1600 0.022 Uiso 1 1 calc R . .
C41 C 0.24296(15) 0.13889(12) 0.30755(12) 0.0174(3) Uani 1 1 d . . .
H41 H 0.3046 0.0943 0.3363 0.021 Uiso 1 1 calc R . .
C42 C 0.12320(17) 0.10681(14) 0.38582(13) 0.0226(3) Uani 1 1 d . . .
H42A H 0.0602 0.1512 0.3620 0.027 Uiso 1 1 calc R . .
H42B H 0.0941 0.0401 0.3981 0.027 Uiso 1 1 calc R . .
C43 C 0.14292(19) 0.10853(14) 0.48128(13) 0.0249(4) Uani 1 1 d . . .
H43A H 0.0645 0.0900 0.5301 0.030 Uiso 1 1 calc R . .
H43B H 0.2007 0.0599 0.5078 0.030 Uiso 1 1 calc R . .
C44 C 0.19266(18) 0.20864(14) 0.46556(13) 0.0246(4) Uani 1 1 d . . .
H44A H 0.2117 0.2052 0.5271 0.029 Uiso 1 1 calc R . .
H44B H 0.1297 0.2554 0.4488 0.029 Uiso 1 1 calc R . .
C45 C 0.30765(18) 0.24529(14) 0.38367(14) 0.0247(4) Uani 1 1 d . . .
H45A H 0.3321 0.3131 0.3709 0.030 Uiso 1 1 calc R . .
H45B H 0.3747 0.2047 0.4054 0.030 Uiso 1 1 calc R . .
C46 C 0.28929(16) 0.24223(13) 0.28880(13) 0.0197(3) Uani 1 1 d . . .
H46A H 0.3674 0.2619 0.2397 0.024 Uiso 1 1 calc R . .
H46B H 0.2296 0.2889 0.2623 0.024 Uiso 1 1 calc R . .
C51 C 0.39626(14) 0.15048(13) 0.12554(12) 0.0177(3) Uani 1 1 d . . .
H51 H 0.4106 0.2230 0.0906 0.021 Uiso 1 1 calc R . .
C52 C 0.49563(15) 0.11792(14) 0.18545(13) 0.0210(3) Uani 1 1 d . . .
H52A H 0.4831 0.1441 0.2361 0.025 Uiso 1 1 calc R . .
H52B H 0.4896 0.0459 0.2189 0.025 Uiso 1 1 calc R . .
C53 C 0.62233(15) 0.15460(15) 0.11833(14) 0.0236(4) Uani 1 1 d . . .
H53A H 0.6304 0.2267 0.0895 0.028 Uiso 1 1 calc R . .
H53B H 0.6851 0.1311 0.1575 0.028 Uiso 1 1 calc R . .
C54 C 0.64442(16) 0.11959(15) 0.03616(14) 0.0244(4) Uani 1 1 d . . .
H54A H 0.6451 0.0477 0.0644 0.029 Uiso 1 1 calc R . .
H54B H 0.7249 0.1477 -0.0078 0.029 Uiso 1 1 calc R . .
C55 C 0.54493(16) 0.15004(15) -0.02246(13) 0.0237(4) Uani 1 1 d . . .
H55A H 0.5578 0.1234 -0.0728 0.028 Uiso 1 1 calc R . .
H55B H 0.5498 0.2220 -0.0563 0.028 Uiso 1 1 calc R . .
C56 C 0.41864(15) 0.11268(14) 0.04489(13) 0.0204(3) Uani 1 1 d . . .
H56A H 0.4119 0.0405 0.0752 0.025 Uiso 1 1 calc R . .
H56B H 0.3555 0.1344 0.0058 0.025 Uiso 1 1 calc R . .
C61 C 0.18681(15) -0.00602(12) 0.24028(12) 0.0176(3) Uani 1 1 d . . .
H61 H 0.1079 -0.0162 0.2885 0.021 Uiso 1 1 calc R . .
C62 C 0.15654(15) -0.03948(13) 0.16419(13) 0.0186(3) Uani 1 1 d . . .
H62A H 0.0989 0.0038 0.1293 0.022 Uiso 1 1 calc R . .
H62B H 0.2319 -0.0348 0.1154 0.022 Uiso 1 1 calc R . .
C63 C 0.09979(16) -0.14482(13) 0.21411(14) 0.0213(3) Uani 1 1 d . . .
H63A H 0.0209 -0.1482 0.2586 0.026 Uiso 1 1 calc R . .
H63B H 0.0838 -0.1657 0.1638 0.026 Uiso 1 1 calc R . .
C64 C 0.18312(17) -0.21398(13) 0.27232(14) 0.0228(3) Uani 1 1 d . . .
H64A H 0.2595 -0.2152 0.2273 0.027 Uiso 1 1 calc R . .
H64B H 0.1425 -0.2808 0.3059 0.027 Uiso 1 1 calc R . .
C65 C 0.21269(17) -0.18068(13) 0.34780(14) 0.0231(3) Uani 1 1 d . . .
H65A H 0.2693 -0.2245 0.3834 0.028 Uiso 1 1 calc R . .
H65B H 0.1369 -0.1850 0.3960 0.028 Uiso 1 1 calc R . .
C66 C 0.27060(16) -0.07601(13) 0.29916(13) 0.0208(3) Uani 1 1 d . . .
H66A H 0.3498 -0.0727 0.2550 0.025 Uiso 1 1 calc R . .
H66B H 0.2861 -0.0557 0.3500 0.025 Uiso 1 1 calc R . .
N1 N 0.02263(14) 0.36515(11) 0.20672(11) 0.0215(3) Uani 1 1 d . . .
N2 N -0.10096(14) 0.33991(11) -0.01351(12) 0.0221(3) Uani 1 1 d . . .
N3 N 0.16419(13) 0.15674(11) -0.06890(11) 0.0191(3) Uani 1 1 d . . .
P1 P 0.23396(4) 0.12621(3) 0.19344(3) 0.01514(8) Uani 1 1 d . . .
Cl1 Cl -0.06777(3) 0.10539(3) 0.20639(3) 0.01977(8) Uani 1 1 d . . .
Cl2 Cl 0.25878(4) 0.34773(3) -0.01372(3) 0.02181(8) Uani 1 1 d . . .
Cl3 Cl -0.13004(6) 0.65315(4) 0.36756(5) 0.04302(14) Uani 1 1 d . . .
Cl4 Cl -0.49631(5) 0.51280(4) -0.20959(5) 0.04167(14) Uani 1 1 d . . .
Cl5 Cl 0.48300(4) 0.15405(4) -0.42281(3) 0.03092(11) Uani 1 1 d . . .
Cl6 Cl 0.62689(5) 0.08841(4) 0.39490(4) 0.03026(10) Uani 1 1 d . . .
Cl7 Cl 0.79576(5) 0.21526(5) 0.42009(4) 0.03957(13) Uani 1 1 d . . .
Cl8 Cl 0.65620(6) 0.29484(4) 0.27047(5) 0.04349(14) Uani 1 1 d . . .
Ru1 Ru 0.094342(11) 0.228045(9) 0.098260(9) 0.01505(4) Uani 1 1 d . . .
C1S C 0.3147(14) 0.5723(10) -0.5333(13) 0.084(2) Uani 0.25 1 d PD . 1
C2S C 0.4054(12) 0.5206(11) -0.5445(11) 0.084(2) Uani 0.25 1 d PD . 1
C3S C 0.5000 0.5000 -0.5000 0.084(2) Uani 0.50 2 d SPD . 1
C4S C 0.5596(14) 0.4288(9) -0.5423(10) 0.084(2) Uani 0.25 1 d PD . 1
C5S C 0.6611(14) 0.4221(10) -0.5062(13) 0.084(2) Uani 0.25 1 d PD . 1
C6S C 0.4189(13) 0.4737(11) -0.5446(11) 0.084(2) Uani 0.25 1 d PD . 2
C7S C 0.5374(13) 0.4910(10) -0.5801(9) 0.084(2) Uani 0.25 1 d PD A 2
C8S C 0.6128(14) 0.4521(10) -0.5224(10) 0.084(2) Uani 0.25 1 d PD . 2
C9S C 0.6366(17) 0.4518(10) -0.4397(10) 0.084(2) Uani 0.25 1 d PD . 2
C10S C 0.7509(15) 0.4297(10) -0.4496(11) 0.084(2) Uani 0.25 1 d PD B 2

loop_
_atom_site_aniso_label
_atom_site_aniso_U_11
_atom_site_aniso_U_22
_atom_site_aniso_U_33
_atom_site_aniso_U_23
_atom_site_aniso_U_13
_atom_site_aniso_U_12
C1 0.0166(7) 0.0215(8) 0.0209(8) -0.0111(6) -0.0038(6) 0.0024(6)
C2 0.0190(8) 0.0211(8) 0.0219(8) -0.0142(7) -0.0015(6) 0.0021(6)
C3 0.0137(7) 0.0200(8) 0.0222(8) -0.0116(6) -0.0040(6) 0.0028(6)
C10 0.0246(9) 0.0351(10) 0.0250(9) -0.0185(8) -0.0050(7) 0.0102(8)
C11 0.0256(9) 0.0181(8) 0.0223(8) -0.0125(7) -0.0005(7) 0.0023(6)
C12 0.0365(10) 0.0229(9) 0.0277(9) -0.0151(7) -0.0106(8) 0.0084(8)
C13 0.0427(12) 0.0284(10) 0.0293(10) -0.0196(8) -0.0083(9) 0.0047(8)
C14 0.0338(10) 0.0233(9) 0.0369(11) -0.0215(8) 0.0028(8) 0.0018(8)
C15 0.0300(10) 0.0252(9) 0.0392(11) -0.0181(8) -0.0051(8) 0.0086(8)
C16 0.0263(9) 0.0250(9) 0.0287(9) -0.0149(7) -0.0059(7) 0.0057(7)
C21 0.0184(8) 0.0178(8) 0.0248(8) -0.0084(6) -0.0059(6) 0.0032(6)
C22 0.0279(9) 0.0259(9) 0.0339(10) -0.0173(8) -0.0087(8) 0.0076(7)
C23 0.0265(10) 0.0238(9) 0.0408(11) -0.0141(8) -0.0067(8) 0.0098(7)
C24 0.0197(8) 0.0206(8) 0.0350(10) -0.0029(7) -0.0097(7) 0.0030(7)
C25 0.0308(10) 0.0258(9) 0.0315(10) -0.0117(8) -0.0136(8) 0.0042(7)
C26 0.0265(9) 0.0239(9) 0.0298(9) -0.0140(7) -0.0099(7) 0.0074(7)
C31 0.0165(7) 0.0224(8) 0.0181(7) -0.0120(6) -0.0039(6) 0.0056(6)
C32 0.0232(9) 0.0275(9) 0.0241(8) -0.0155(7) -0.0039(7) 0.0001(7)
C33 0.0189(8) 0.0332(10) 0.0245(9) -0.0131(8) -0.0013(7) -0.0025(7)
C34 0.0167(8) 0.0344(10) 0.0178(8) -0.0135(7) -0.0025(6) 0.0064(7)
C35 0.0201(8) 0.0256(8) 0.0198(8) -0.0142(7) -0.0060(6) 0.0063(6)
C36 0.0158(7) 0.0221(8) 0.0202(8) -0.0119(6) -0.0040(6) 0.0037(6)
C41 0.0163(7) 0.0215(8) 0.0178(7) -0.0121(6) -0.0028(6) 0.0015(6)
C42 0.0216(8) 0.0260(9) 0.0217(8) -0.0144(7) 0.0016(6) -0.0033(7)
C43 0.0318(10) 0.0237(9) 0.0188(8) -0.0110(7) 0.0003(7) -0.0005(7)
C44 0.0328(10) 0.0250(9) 0.0210(8) -0.0146(7) -0.0061(7) 0.0050(7)
C45 0.0281(9) 0.0285(9) 0.0242(9) -0.0166(7) -0.0073(7) -0.0008(7)
C46 0.0199(8) 0.0224(8) 0.0200(8) -0.0124(7) -0.0028(6) -0.0008(6)
C51 0.0120(7) 0.0238(8) 0.0201(7) -0.0125(6) -0.0023(6) 0.0031(6)
C52 0.0138(7) 0.0298(9) 0.0224(8) -0.0135(7) -0.0046(6) 0.0017(6)
C53 0.0124(7) 0.0324(9) 0.0287(9) -0.0158(8) -0.0029(6) 0.0020(7)
C54 0.0139(8) 0.0322(10) 0.0276(9) -0.0144(8) -0.0011(6) 0.0047(7)
C55 0.0158(8) 0.0340(10) 0.0220(8) -0.0142(7) 0.0001(6) 0.0040(7)
C56 0.0139(7) 0.0299(9) 0.0215(8) -0.0152(7) -0.0025(6) 0.0037(6)
C61 0.0149(7) 0.0202(8) 0.0213(8) -0.0125(6) -0.0037(6) 0.0023(6)
C62 0.0170(7) 0.0216(8) 0.0218(8) -0.0135(7) -0.0047(6) 0.0029(6)
C63 0.0201(8) 0.0217(8) 0.0282(9) -0.0154(7) -0.0075(7) 0.0028(6)
C64 0.0234(8) 0.0211(8) 0.0287(9) -0.0139(7) -0.0084(7) 0.0040(7)
C65 0.0255(9) 0.0220(8) 0.0241(8) -0.0108(7) -0.0078(7) 0.0036(7)
C66 0.0202(8) 0.0222(8) 0.0241(8) -0.0123(7) -0.0081(6) 0.0036(6)
N1 0.0227(7) 0.0216(7) 0.0236(7) -0.0136(6) -0.0034(6) 0.0034(6)
N2 0.0209(7) 0.0222(7) 0.0258(7) -0.0124(6) -0.0055(6) 0.0038(6)
N3 0.0170(7) 0.0231(7) 0.0215(7) -0.0131(6) -0.0049(5) 0.0047(5)
P1 0.01186(18) 0.01953(19) 0.01765(19) -0.01185(16) -0.00206(14) 0.00174(14)
Cl1 0.01255(17) 0.02368(19) 0.0262(2) -0.01503(16) -0.00078(14) 0.00138(14)
Cl2 0.02048(19) 0.02089(19) 0.02389(19) -0.01022(16) -0.00231(15) 0.00017(15)
Cl3 0.0443(3) 0.0348(3) 0.0609(4) -0.0377(3) 0.0034(3) 0.0031(2)
Cl4 0.0265(2) 0.0356(3) 0.0521(3) -0.0026(2) -0.0185(2) 0.0064(2)
Cl5 0.0210(2) 0.0538(3) 0.0208(2) -0.0200(2) -0.00095(16) 0.00665(19)
Cl6 0.0312(2) 0.0346(2) 0.0299(2) -0.0190(2) -0.00520(18) 0.00733(19)
Cl7 0.0286(2) 0.0654(4) 0.0297(2) -0.0254(3) -0.00459(19) -0.0034(2)
Cl8 0.0458(3) 0.0322(3) 0.0608(4) -0.0203(3) -0.0275(3) 0.0132(2)
Ru1 0.01291(6) 0.01857(7) 0.01794(7) -0.01219(5) -0.00265(5) 0.00329(4)
C1S 0.128(6) 0.040(2) 0.056(3) -0.011(2) 0.020(3) -0.023(3)
C2S 0.128(6) 0.040(2) 0.056(3) -0.011(2) 0.020(3) -0.023(3)
C3S 0.128(6) 0.040(2) 0.056(3) -0.011(2) 0.020(3) -0.023(3)
C4S 0.128(6) 0.040(2) 0.056(3) -0.011(2) 0.020(3) -0.023(3)
C5S 0.128(6) 0.040(2) 0.056(3) -0.011(2) 0.020(3) -0.023(3)
C6S 0.128(6) 0.040(2) 0.056(3) -0.011(2) 0.020(3) -0.023(3)
C7S 0.128(6) 0.040(2) 0.056(3) -0.011(2) 0.020(3) -0.023(3)
C8S 0.128(6) 0.040(2) 0.056(3) -0.011(2) 0.020(3) -0.023(3)
C9S 0.128(6) 0.040(2) 0.056(3) -0.011(2) 0.020(3) -0.023(3)
C10S 0.128(6) 0.040(2) 0.056(3) -0.011(2) 0.020(3) -0.023(3)

loop_
_atom_type_symbol
_atom_type_description
_atom_type_scat_dispersion_real
_atom_type_scat_dispersion_imag
_atom_type_scat_source
C C 0.0033 0.0016 'International Tables Vol C Tables 4.2.6.8 and 6.1.1.4'
H H 0.0000 0.0000 'International Tables Vol C Tables 4.2.6.8 and 6.1.1.4'
N N 0.0061 0.0033 'International Tables Vol C Tables 4.2.6.8 and 6.1.1.4'
P P 0.1023 0.0942 'International Tables Vol C Tables 4.2.6.8 and 6.1.1.4'
Cl Cl 0.1484 0.1585 'International Tables Vol C Tables 4.2.6.8 and 6.1.1.4'
Ru Ru -1.2594 0.8363 'International Tables Vol C Tables 4.2.6.8 and 6.1.1.4'

loop_
_geom_angle_atom_site_label_1
_geom_angle_atom_site_label_2
_geom_angle_atom_site_label_3
_geom_angle
_geom_angle_site_symmetry_1
_geom_angle_site_symmetry_3
N1 C1 Ru1 168.93(16) . .
N2 C2 Ru1 176.98(17) . .
N3 C3 Ru1 168.72(15) . .
Cl7 C10 Cl8 110.56(11) . .
Cl7 C10 Cl6 110.63(11) . .
Cl8 C10 Cl6 110.36(11) . .
Cl7 C10 H10 108.4 . .
Cl8 C10 H10 108.4 . .
Cl6 C10 H10 108.4 . .
C12 C11 C16 121.49(16) . .
C12 C11 N1 119.18(17) . .
C16 C11 N1 119.32(17) . .
C11 C12 C13 119.16(18) . .
C11 C12 H12 120.4 . .
C13 C12 H12 120.4 . .
C14 C13 C12 119.04(19) . .
C14 C13 H13 120.5 . .
C12 C13 H13 120.5 . .
C15 C14 C13 121.94(17) . .
C15 C14 Cl3 119.14(16) . .
C13 C14 Cl3 118.92(16) . .
C14 C15 C16 119.03(19) . .
C14 C15 H15 120.5 . .
C16 C15 H15 120.5 . .
C15 C16 C11 119.30(18) . .
C15 C16 H16 120.3 . .
C11 C16 H16 120.3 . .
C26 C21 C22 121.48(17) . .
C26 C21 N2 119.00(16) . .
C22 C21 N2 119.52(17) . .
C21 C22 C23 119.08(18) . .
C21 C22 H22 120.5 . .
C23 C22 H22 120.5 . .
C24 C23 C22 119.36(18) . .
C24 C23 H23 120.3 . .
C22 C23 H23 120.3 . .
C23 C24 C25 121.58(18) . .
C23 C24 Cl4 119.50(16) . .
C25 C24 Cl4 118.92(16) . .
C24 C25 C26 119.29(19) . .
C24 C25 H25 120.4 . .
C26 C25 H25 120.4 . .
C21 C26 C25 119.16(17) . .
C21 C26 H26 120.4 . .
C25 C26 H26 120.4 . .
C36 C31 C32 121.84(16) . .
C36 C31 N3 119.95(16) . .
C32 C31 N3 118.21(15) . .
C33 C32 C31 118.91(17) . .
C33 C32 H32 120.5 . .
C31 C32 H32 120.5 . .
C32 C33 C34 119.25(17) . .
C32 C33 H33 120.4 . .
C34 C33 H33 120.4 . .
C35 C34 C33 121.85(16) . .
C35 C34 Cl5 118.97(14) . .
C33 C34 Cl5 119.18(14) . .
C34 C35 C36 119.18(16) . .
C34 C35 H35 120.4 . .
C36 C35 H35 120.4 . .
C35 C36 C31 118.97(16) . .
C35 C36 H36 120.5 . .
C31 C36 H36 120.5 . .
C42 C41 C46 109.84(14) . .
C42 C41 P1 113.87(12) . .
C46 C41 P1 112.93(12) . .
C42 C41 H41 106.6 . .
C46 C41 H41 106.6 . .
P1 C41 H41 106.6 . .
C43 C42 C41 110.25(15) . .
C43 C42 H42A 109.6 . .
C41 C42 H42A 109.6 . .
C43 C42 H42B 109.6 . .
C41 C42 H42B 109.6 . .
H42A C42 H42B 108.1 . .
C44 C43 C42 111.74(15) . .
C44 C43 H43A 109.3 . .
C42 C43 H43A 109.3 . .
C44 C43 H43B 109.3 . .
C42 C43 H43B 109.3 . .
H43A C43 H43B 107.9 . .
C43 C44 C45 111.54(15) . .
C43 C44 H44A 109.3 . .
C45 C44 H44A 109.3 . .
C43 C44 H44B 109.3 . .
C45 C44 H44B 109.3 . .
H44A C44 H44B 108.0 . .
C46 C45 C44 112.50(15) . .
C46 C45 H45A 109.1 . .
C44 C45 H45A 109.1 . .
C46 C45 H45B 109.1 . .
C44 C45 H45B 109.1 . .
H45A C45 H45B 107.8 . .
C45 C46 C41 110.44(15) . .
C45 C46 H46A 109.6 . .
C41 C46 H46A 109.6 . .
C45 C46 H46B 109.6 . .
C41 C46 H46B 109.6 . .
H46A C46 H46B 108.1 . .
C56 C51 C52 109.38(13) . .
C56 C51 P1 111.89(11) . .
C52 C51 P1 118.00(12) . .
C56 C51 H51 105.5 . .
C52 C51 H51 105.5 . .
P1 C51 H51 105.5 . .
C53 C52 C51 110.31(14) . .
C53 C52 H52A 109.6 . .
C51 C52 H52A 109.6 . .
C53 C52 H52B 109.6 . .
C51 C52 H52B 109.6 . .
H52A C52 H52B 108.1 . .
C54 C53 C52 111.75(15) . .
C54 C53 H53A 109.3 . .
C52 C53 H53A 109.3 . .
C54 C53 H53B 109.3 . .
C52 C53 H53B 109.3 . .
H53A C53 H53B 107.9 . .
C53 C54 C55 110.58(15) . .
C53 C54 H54A 109.5 . .
C55 C54 H54A 109.5 . .
C53 C54 H54B 109.5 . .
C55 C54 H54B 109.5 . .
H54A C54 H54B 108.1 . .
C54 C55 C56 110.68(15) . .
C54 C55 H55A 109.5 . .
C56 C55 H55A 109.5 . .
C54 C55 H55B 109.5 . .
C56 C55 H55B 109.5 . .
H55A C55 H55B 108.1 . .
C55 C56 C51 111.14(14) . .
C55 C56 H56A 109.4 . .
C51 C56 H56A 109.4 . .
C55 C56 H56B 109.4 . .
C51 C56 H56B 109.4 . .
H56A C56 H56B 108.0 . .
C66 C61 C62 110.17(13) . .
C66 C61 P1 115.55(11) . .
C62 C61 P1 115.39(12) . .
C66 C61 H61 104.8 . .
C62 C61 H61 104.8 . .
P1 C61 H61 104.8 . .
C63 C62 C61 110.55(14) . .
C63 C62 H62A 109.5 . .
C61 C62 H62A 109.5 . .
C63 C62 H62B 109.5 . .
C61 C62 H62B 109.5 . .
H62A C62 H62B 108.1 . .
C64 C63 C62 111.59(14) . .
C64 C63 H63A 109.3 . .
C62 C63 H63A 109.3 . .
C64 C63 H63B 109.3 . .
C62 C63 H63B 109.3 . .
H63A C63 H63B 108.0 . .
C63 C64 C65 110.05(14) . .
C63 C64 H64A 109.7 . .
C65 C64 H64A 109.7 . .
C63 C64 H64B 109.7 . .
C65 C64 H64B 109.7 . .
H64A C64 H64B 108.2 . .
C64 C65 C66 111.28(15) . .
C64 C65 H65A 109.4 . .
C66 C65 H65A 109.4 . .
C64 C65 H65B 109.4 . .
C66 C65 H65B 109.4 . .
H65A C65 H65B 108.0 . .
C65 C66 C61 110.89(14) . .
C65 C66 H66A 109.5 . .
C61 C66 H66A 109.5 . .
C65 C66 H66B 109.5 . .
C61 C66 H66B 109.5 . .
H66A C66 H66B 108.0 . .
C1 N1 C11 178.66(19) . .
C2 N2 C21 177.01(18) . .
C3 N3 C31 158.75(17) . .
C41 P1 C61 101.94(8) . .
C41 P1 C51 102.47(7) . .
C61 P1 C51 109.47(8) . .
C41 P1 Ru1 116.57(6) . .
C61 P1 Ru1 111.69(5) . .
C51 P1 Ru1 113.70(6) . .
C2 Ru1 C3 87.16(7) . .
C2 Ru1 C1 84.66(7) . .
C3 Ru1 C1 168.51(7) . .
C2 Ru1 Cl1 88.25(5) . .
C3 Ru1 Cl1 96.01(5) . .
C1 Ru1 Cl1 91.79(5) . .
C2 Ru1 Cl2 91.91(5) . .
C3 Ru1 Cl2 81.95(5) . .
C1 Ru1 Cl2 90.27(5) . .
Cl1 Ru1 Cl2 177.939(14) . .
C2 Ru1 P1 175.54(5) . .
C3 Ru1 P1 91.68(5) . .
C1 Ru1 P1 97.07(5) . .
Cl1 Ru1 P1 87.592(15) . .
Cl2 Ru1 P1 92.191(15) . .
C5S C1S C2S 88(2) 2_664 .
C2S C1S C4S 65.7(11) . 2_664
C1S C2S C3S 129.2(15) . .
C3S C2S C5S 99.1(12) . 2_664
C1S C2S C4S 75.2(12) . 2_664
C3S C2S C4S 54.1(7) . 2_664
C5S C2S C4S 45.5(7) 2_664 2_664
C2S C3S C2S 180.0(11) 2_664 .
C2S C3S C4S 99.0(8) 2_664 2_664
C2S C3S C4S 81.0(8) . 2_664
C2S C3S C4S 81.0(8) 2_664 .
C2S C3S C4S 99.0(8) . .
C4S C3S C4S 180.0(11) 2_664 .
C5S C4S C3S 95.8(11) . .
C5S C4S C2S 51.4(9) . 2_664
C3S C4S C1S 83.8(7) . 2_664
C1S C5S C4S 143(2) 2_664 .
C1S C5S C2S 61.4(16) 2_664 2_664
C4S C5S C2S 83.2(11) . 2_664
C9S C6S C7S 114.0(15) 2_664 .
C9S C6S C8S 48.8(8) 2_664 2_664
C7S C6S C8S 103.3(13) . 2_664
C8S C7S C6S 119.9(12) . .
C7S C8S C9S 138.1(16) . .
C7S C8S C6S 95.7(13) . 2_664
C6S C9S C10S 137.4(17) 2_664 .
C6S C9S C8S 87.5(13) 2_664 .
C10S C9S C8S 100.0(13) . .

loop_
_geom_bond_atom_site_label_1
_geom_bond_atom_site_label_2
_geom_bond_distance
C1 N1 1.161(2)
C1 Ru1 1.9951(17)
C2 N2 1.157(2)
C2 Ru1 1.9609(18)
C3 N3 1.166(2)
C3 Ru1 1.9661(17)
C10 Cl7 1.759(2)
C10 Cl8 1.759(2)
C10 Cl6 1.764(2)
C10 H10 1.0000
C11 C12 1.390(3)
C11 C16 1.391(3)
C11 N1 1.397(2)
C12 C13 1.393(3)
C12 H12 0.9500
C13 C14 1.388(3)
C13 H13 0.9500
C14 C15 1.387(3)
C14 Cl3 1.7422(19)
C15 C16 1.390(3)
C15 H15 0.9500
C16 H16 0.9500
C21 C26 1.386(3)
C21 C22 1.389(2)
C21 N2 1.394(2)
C22 C23 1.390(3)
C22 H22 0.9500
C23 C24 1.380(3)
C23 H23 0.9500
C24 C25 1.387(3)
C24 Cl4 1.7358(19)
C25 C26 1.388(3)
C25 H25 0.9500
C26 H26 0.9500
C31 C36 1.389(2)
C31 C32 1.394(3)
C31 N3 1.397(2)
C32 C33 1.385(3)
C32 H32 0.9500
C33 C34 1.388(3)
C33 H33 0.9500
C34 C35 1.387(3)
C34 Cl5 1.7366(18)
C35 C36 1.388(2)
C35 H35 0.9500
C36 H36 0.9500
C41 C42 1.539(2)
C41 C46 1.540(2)
C41 P1 1.8570(17)
C41 H41 1.0000
C42 C43 1.534(3)
C42 H42A 0.9900
C42 H42B 0.9900
C43 C44 1.521(3)
C43 H43A 0.9900
C43 H43B 0.9900
C44 C45 1.530(3)
C44 H44A 0.9900
C44 H44B 0.9900
C45 C46 1.528(2)
C45 H45A 0.9900
C45 H45B 0.9900
C46 H46A 0.9900
C46 H46B 0.9900
C51 C56 1.534(2)
C51 C52 1.541(2)
C51 P1 1.8644(16)
C51 H51 1.0000
C52 C53 1.533(2)
C52 H52A 0.9900
C52 H52B 0.9900
C53 C54 1.527(3)
C53 H53A 0.9900
C53 H53B 0.9900
C54 C55 1.529(3)
C54 H54A 0.9900
C54 H54B 0.9900
C55 C56 1.531(2)
C55 H55A 0.9900
C55 H55B 0.9900
C56 H56A 0.9900
C56 H56B 0.9900
C61 C66 1.539(2)
C61 C62 1.541(2)
C61 P1 1.8632(17)
C61 H61 1.0000
C62 C63 1.532(2)
C62 H62A 0.9900
C62 H62B 0.9900
C63 C64 1.525(2)
C63 H63A 0.9900
C63 H63B 0.9900
C64 C65 1.527(2)
C64 H64A 0.9900
C64 H64B 0.9900
C65 C66 1.529(2)
C65 H65A 0.9900
C65 H65B 0.9900
C66 H66A 0.9900
C66 H66B 0.9900
P1 Ru1 2.4528(4)
Cl1 Ru1 2.4159(4)
Cl2 Ru1 2.4247(4)
C1S C2S 1.302(13)
C2S C3S 1.346(12)
C3S C4S 1.546(11)
C4S C5S 1.353(14)
C6S C7S 1.317(13)
C7S C8S 1.311(12)
C8S C9S 1.347(13)
C9S C10S 1.318(14)

loop_
_geom_torsion_atom_site_label_1
_geom_torsion_atom_site_label_2
_geom_torsion_atom_site_label_3
_geom_torsion_atom_site_label_4
_geom_torsion
_geom_torsion_site_symmetry_1
_geom_torsion_site_symmetry_4
C16 C11 C12 C13 2.0(3) . .
N1 C11 C12 C13 -179.17(18) . .
C11 C12 C13 C14 -0.8(3) . .
C12 C13 C14 C15 -0.9(3) . .
C12 C13 C14 Cl3 179.18(17) . .
C13 C14 C15 C16 1.4(3) . .
Cl3 C14 C15 C16 -178.68(16) . .
C14 C15 C16 C11 -0.2(3) . .
C12 C11 C16 C15 -1.5(3) . .
N1 C11 C16 C15 179.67(18) . .
C26 C21 C22 C23 1.3(3) . .
N2 C21 C22 C23 -178.81(18) . .
C21 C22 C23 C24 0.7(3) . .
C22 C23 C24 C25 -2.3(3) . .
C22 C23 C24 Cl4 177.84(16) . .
C23 C24 C25 C26 1.8(3) . .
Cl4 C24 C25 C26 -178.28(16) . .
C22 C21 C26 C25 -1.7(3) . .
N2 C21 C26 C25 178.37(18) . .
C24 C25 C26 C21 0.2(3) . .
C36 C31 C32 C33 0.1(3) . .
N3 C31 C32 C33 179.01(17) . .
C31 C32 C33 C34 0.5(3) . .
C32 C33 C34 C35 -0.6(3) . .
C32 C33 C34 Cl5 179.96(15) . .
C33 C34 C35 C36 0.0(3) . .
Cl5 C34 C35 C36 179.42(13) . .
C34 C35 C36 C31 0.7(3) . .
C32 C31 C36 C35 -0.7(3) . .
N3 C31 C36 C35 -179.60(15) . .
C46 C41 C42 C43 -58.75(19) . .
P1 C41 C42 C43 173.48(12) . .
C41 C42 C43 C44 57.0(2) . .
C42 C43 C44 C45 -53.5(2) . .
C43 C44 C45 C46 52.8(2) . .
C44 C45 C46 C41 -55.1(2) . .
C42 C41 C46 C45 57.75(19) . .
P1 C41 C46 C45 -173.95(12) . .
C56 C51 C52 C53 57.30(19) . .
P1 C51 C52 C53 -173.31(12) . .
C51 C52 C53 C54 -56.9(2) . .
C52 C53 C54 C55 55.9(2) . .
C53 C54 C55 C56 -55.8(2) . .
C54 C55 C56 C51 57.8(2) . .
C52 C51 C56 C55 -58.28(19) . .
P1 C51 C56 C55 169.07(12) . .
C66 C61 C62 C63 56.01(18) . .
P1 C61 C62 C63 -170.92(11) . .
C61 C62 C63 C64 -56.96(18) . .
C62 C63 C64 C65 56.9(2) . .
C63 C64 C65 C66 -56.8(2) . .
C64 C65 C66 C61 57.20(19) . .
C62 C61 C66 C65 -56.35(18) . .
P1 C61 C66 C65 170.66(12) . .
Ru1 C3 N3 C31 54.2(10) . .
C36 C31 N3 C3 164.4(4) . .
C32 C31 N3 C3 -14.5(5) . .
C42 C41 P1 C61 -57.65(14) . .
C46 C41 P1 C61 176.18(12) . .
C42 C41 P1 C51 -170.96(13) . .
C46 C41 P1 C51 62.88(13) . .
C42 C41 P1 Ru1 64.23(14) . .
C46 C41 P1 Ru1 -61.94(13) . .
C66 C61 P1 C41 -56.11(14) . .
C62 C61 P1 C41 173.36(12) . .
C66 C61 P1 C51 51.88(14) . .
C62 C61 P1 C51 -78.65(13) . .
C66 C61 P1 Ru1 178.72(10) . .
C62 C61 P1 Ru1 48.18(13) . .
C56 C51 P1 C41 161.61(12) . .
C52 C51 P1 C41 33.40(15) . .
C56 C51 P1 C61 53.98(14) . .
C52 C51 P1 C61 -74.24(14) . .
C56 C51 P1 Ru1 -71.71(13) . .
C52 C51 P1 Ru1 160.08(11) . .
N3 C3 Ru1 C2 62.3(7) . .
N3 C3 Ru1 C1 17.7(10) . .
N3 C3 Ru1 Cl1 150.2(7) . .
N3 C3 Ru1 Cl2 -30.1(7) . .
N3 C3 Ru1 P1 -122.0(7) . .
N1 C1 Ru1 C2 -16.5(8) . .
N1 C1 Ru1 C3 28.3(10) . .
N1 C1 Ru1 Cl1 -104.5(8) . .
N1 C1 Ru1 Cl2 75.4(8) . .
N1 C1 Ru1 P1 167.7(8) . .
C41 P1 Ru1 C3 -179.27(8) . .
C61 P1 Ru1 C3 -62.66(8) . .
C51 P1 Ru1 C3 61.84(8) . .
C41 P1 Ru1 C1 8.18(8) . .
C61 P1 Ru1 C1 124.79(8) . .
C51 P1 Ru1 C1 -110.71(8) . .
C41 P1 Ru1 Cl1 -83.32(6) . .
C61 P1 Ru1 Cl1 33.29(6) . .
C51 P1 Ru1 Cl1 157.79(6) . .
C41 P1 Ru1 Cl2 98.73(6) . .
C61 P1 Ru1 Cl2 -144.66(6) . .
C51 P1 Ru1 Cl2 -20.16(6) . .
C5S C1S C2S C3S -4(3) 2_664 .
C4S C1S C2S C3S 4.5(13) 2_664 .
C4S C1S C2S C5S 8.4(18) 2_664 2_664
C5S C1S C2S C4S -8.4(18) 2_664 2_664
C1S C2S C3S C4S -5.3(16) . 2_664
C5S C2S C3S C4S -7.3(10) 2_664 2_664
C1S C2S C3S C4S 174.7(16) . .
C5S C2S C3S C4S 172.7(10) 2_664 .
C4S C2S C3S C4S 180.000(1) 2_664 .
C2S C3S C4S C5S -8.0(11) 2_664 .
C2S C3S C4S C5S 172.0(11) . .
C2S C3S C4S C2S 180.000(2) . 2_664
C2S C3S C4S C1S -2.7(8) 2_664 2_664
C2S C3S C4S C1S 177.3(8) . 2_664
C3S C4S C5S C1S 24(4) . 2_664
C2S C4S C5S C1S 17(3) 2_664 2_664
C3S C4S C5S C2S 7.2(10) . 2_664
C1S C4S C5S C2S -17(3) 2_664 2_664
C9S C6S C7S C8S 125.8(16) 2_664 .
C8S C6S C7S C8S 75.3(17) 2_664 .
C6S C7S C8S C9S -58(3) . .
C6S C7S C8S C6S -71.1(17) . 2_664
C7S C8S C9S C6S -18(2) . 2_664
C7S C8S C9S C10S -156.1(18) . .
C6S C8S C9S C10S -137.8(17) 2_664 .
